data_7047498
loop_
_publ_author_name
'Dhara, Debabrata'
'Vijayakanth, Thangavel'
'Nayak, Mithilesh Kumar'
'Kalita, Pankaj'
'Boomishankar, Ramamoorthy'
'Yildiz, Cem Burak'
'Chandrasekhar, Vadapalli'
'Jana, Anukul'

_publ_section_title
;
 Contrasting reactivity of (boryl)(aryl)lithium-amide with electrophiles:
 N- vs. p-aryl-C-nucleophilic substitution.
;
_journal_issue 41
_journal_name_full 'Dalton transactions (Cambridge, England : 2003)'
_journal_page_first 14411
_journal_page_last 14415
_journal_paper_doi 10.1039/c8dt03201g
_journal_volume 47
_journal_year 2018
_chemical_formula_moiety 'C42 H49 B N P'
_chemical_formula_sum 'C42 H49 B N P'
_chemical_formula_weight 609.60
_space_group_crystal_system triclinic
_space_group_IT_number 2
_space_group_name_Hall '-P 1'
_space_group_name_H-M_alt 'P -1'
_symmetry_space_group_name_Hall '-P 1'
_symmetry_space_group_name_H-M 'P -1'
_atom_sites_solution_hydrogens mixed
_atom_sites_solution_primary dual
_audit_creation_date 2018-09-04
_audit_creation_method
;
Olex2 1.2
(compiled 2018.05.29 svn.r3508 for OlexSys, GUI svn.r5506)
;
_audit_update_record
;
2018-09-04 deposited with the CCDC.
2018-09-10 downloaded from the CCDC.
;
_cell_angle_alpha 68.521(12)
_cell_angle_beta 66.763(11)
_cell_angle_gamma 88.970(12)
_cell_formula_units_Z 2
_cell_length_a 12.418(7)
_cell_length_b 12.623(7)
_cell_length_c 13.822(7)
_cell_measurement_reflns_used 4656
_cell_measurement_temperature 100(2)
_cell_measurement_theta_max 24.76
_cell_measurement_theta_min 2.30
_cell_volume 1832.2(17)
_computing_molecular_graphics 'Olex2 (Dolomanov et al., 2009)'
_computing_publication_material 'Olex2 (Dolomanov et al., 2009)'
_computing_structure_refinement 'ShelXL (Sheldrick, 2015)'
_computing_structure_solution 'ShelXT (Sheldrick, 2015)'
_diffrn_ambient_temperature 100(2)
_diffrn_detector 'Bruker APEX2 area detector'
_diffrn_detector_area_resol_mean 7.9
_diffrn_detector_type 'CCD area detector'
_diffrn_measured_fraction_theta_full 0.999
_diffrn_measured_fraction_theta_max 0.999
_diffrn_measurement_device 'three-circle diffractometer'
_diffrn_radiation_probe x-ray
_diffrn_radiation_type MoK\a
_diffrn_radiation_wavelength 0.71073
_diffrn_reflns_av_R_equivalents 0.0598
_diffrn_reflns_av_unetI/netI 0.0507
_diffrn_reflns_Laue_measured_fraction_full 0.999
_diffrn_reflns_Laue_measured_fraction_max 0.999
_diffrn_reflns_limit_h_max 14
_diffrn_reflns_limit_h_min -13
_diffrn_reflns_limit_k_max 12
_diffrn_reflns_limit_k_min -15
_diffrn_reflns_limit_l_max 16
_diffrn_reflns_limit_l_min -16
_diffrn_reflns_number 27556
_diffrn_reflns_point_group_measured_fraction_full 0.999
_diffrn_reflns_point_group_measured_fraction_max 0.999
_diffrn_reflns_theta_full 24.999
_diffrn_reflns_theta_max 24.999
_diffrn_reflns_theta_min 1.742
_diffrn_source 'microfocus sealed X-ray tube'
_diffrn_source_type 'Incoatec I\ms'
_diffrn_standards_number 0
_exptl_absorpt_coefficient_mu 0.104
_exptl_absorpt_correction_T_max 0.7455
_exptl_absorpt_correction_T_min 0.6763
_exptl_absorpt_correction_type multi-scan
_exptl_absorpt_process_details
;
SADABS-2016/2 (Bruker,2016/2) was used for absorption correction.
wR2(int) was 0.0721 before and 0.0623 after correction.
The Ratio of minimum to maximum transmission is 0.9072.
The \l/2 correction factor is Not present.
;
_exptl_crystal_colour colourless
_exptl_crystal_colour_primary colourless
_exptl_crystal_density_diffrn 1.105
_exptl_crystal_description block
_exptl_crystal_F_000 656
_exptl_crystal_size_max 0.17
_exptl_crystal_size_mid 0.11
_exptl_crystal_size_min 0.09
_refine_diff_density_max 0.392
_refine_diff_density_min -0.527
_refine_diff_density_rms 0.045
_refine_ls_extinction_coef 0.0103(15)
_refine_ls_extinction_expression Fc^*^=kFc[1+0.001xFc^2^\l^3^/sin(2\q)]^-1/4^
_refine_ls_extinction_method 'SHELXL-2017/1 (Sheldrick 2017)'
_refine_ls_goodness_of_fit_ref 1.037
_refine_ls_hydrogen_treatment mixed
_refine_ls_matrix_type full
_refine_ls_number_parameters 460
_refine_ls_number_reflns 6444
_refine_ls_number_restraints 188
_refine_ls_restrained_S_all 1.029
_refine_ls_R_factor_all 0.1074
_refine_ls_R_factor_gt 0.0684
_refine_ls_shift/su_max 0.000
_refine_ls_shift/su_mean 0.000
_refine_ls_structure_factor_coef Fsqd
_refine_ls_weighting_details 'w=1/[\s^2^(Fo^2^)+(0.0597P)^2^+1.5921P] where P=(Fo^2^+2Fc^2^)/3'
_refine_ls_weighting_scheme calc
_refine_ls_wR_factor_gt 0.1568
_refine_ls_wR_factor_ref 0.1848
_reflns_Friedel_coverage 0.000
_reflns_number_gt 4166
_reflns_number_total 6444
_reflns_threshold_expression 'I > 2\s(I)'
_cod_data_source_file c8dt03201g2.cif
_cod_data_source_block 7
_cod_depositor_comments 'Adding full bibliography for 7047497--7047501.cif.'
_cod_original_cell_volume 1832.2(16)
_cod_database_code 7047498
_shelx_shelxl_version_number 2017/1
_shelx_space_group_comment
;
The symmetry employed for this shelxl refinement is uniquely defined
by the following loop, which should always be used as a source of
symmetry information in preference to the above space-group names.
They are only intended as comments.
;
_shelx_estimated_absorpt_t_max 0.991
_shelx_estimated_absorpt_t_min 0.983
_olex2_refinement_description
;
1. Fixed Uiso
 At 1.2 times of:
  All C(H) groups
 At 1.5 times of:
  All C(H,H,H) groups
2. Restrained distances
 P1A-C37A \\sim P1B-C37B
 with sigma of 0.02
 P1B-C4 \\sim P1A-C4
 with sigma of 0.02
3. Uiso/Uaniso restraints and constraints
Uanis(P1A) = Uanis(P1B)
Uanis(C42A) = Uanis(C42B)
Uanis(C41B) = Uanis(C41A)
Uanis(C37A) = Uanis(C37B)
Uanis(C38A) = Uanis(C38B)
Uanis(C39B) = Uanis(C39A)
Uanis(C40B) = Uanis(C40A)
Uanis(C36B) = Uanis(C36A)
Uanis(C32A) = Uanis(C32B)
Uanis(C33B) = Uanis(C33A)
Uanis(C34B) = Uanis(C34A)
Uanis(C35B) = Uanis(C35A)
Uanis(C31B) = Uanis(C31A)
4. Rigid body (RIGU) restrains
 P1B, C37B, C38B, C39B, C40B, C42B, C41B, C31B, C32B, C33B, C34B, C35B, C36B,
 P1A, C31A, C36A, C35A, C34A, C33A, C32A, C38A, C37A, C42A, C41A, C40A, C39A
 with sigma for 1-2 distances of 0.004 and sigma for 1-3 distances of 0.004
5. Others
 Fixed Sof: P1B(0.5) C37B(0.5) C38B(0.5) H38B(0.5) C39B(0.5) H39B(0.5)
 C40B(0.5) H40B(0.5) C42B(0.5) H42B(0.5) C41B(0.5) H41B(0.5) C31B(0.5)
 C32B(0.5) H32B(0.5) C33B(0.5) H33B(0.5) C34B(0.5) H34B(0.5) C35B(0.5)
 H35B(0.5) C36B(0.5) H36B(0.5) P1A(0.5) C31A(0.5) C36A(0.5) H36A(0.5) C35A(0.5)
 H35A(0.5) C34A(0.5) H34A(0.5) C33A(0.5) H33A(0.5) C32A(0.5) H32A(0.5)
 C38A(0.5) H38A(0.5) C37A(0.5) C42A(0.5) H42A(0.5) C41A(0.5) H41A(0.5)
 C40A(0.5) H40A(0.5) C39A(0.5) H39A(0.5)
6.a Ternary CH refined with riding coordinates:
 C25(H25), C28(H28)
6.b Aromatic/amide H refined with riding coordinates:
 C5(H5), C15(H15), C9(H9), C17(H17), C3(H3), C11(H11), C38B(H38B), C39B(H39B),
 C40B(H40B), C42B(H42B), C41B(H41B), C32B(H32B), C33B(H33B), C34B(H34B),
 C35B(H35B), C36B(H36B), C36A(H36A), C35A(H35A), C34A(H34A), C33A(H33A),
 C32A(H32A), C38A(H38A), C42A(H42A), C41A(H41A), C40A(H40A), C39A(H39A)
6.c Idealised Me refined as rotating group:
 C19(H19A,H19B,H19C), C21(H21A,H21B,H21C), C24(H24A,H24B,H24C), C29(H29A,H29B,
 H29C), C22(H22A,H22B,H22C), C27(H27A,H27B,H27C), C30(H30A,H30B,H30C), C23(H23A,
 H23B,H23C), C26(H26A,H26B,H26C), C20(H20A,H20B,H20C)
;
_olex2_submission_special_instructions 'No special instructions were received'

loop_
_space_group_symop_operation_xyz
'x, y, z'
'-x, -y, -z'

loop_
_atom_site_label
_atom_site_type_symbol
_atom_site_fract_x
_atom_site_fract_y
_atom_site_fract_z
_atom_site_U_iso_or_equiv
_atom_site_adp_type
_atom_site_occupancy
_atom_site_site_symmetry_order
_atom_site_calc_flag
_atom_site_refinement_flags_posn
_atom_site_refinement_flags_adp
_atom_site_refinement_flags_occupancy
_atom_site_disorder_assembly
_atom_site_disorder_group
N1 N 0.2510(2) 0.8096(2) 0.57065(18) 0.0422(6) Uani 1 1 d . . . . .
C13 C 0.1725(2) 0.6008(2) 0.7196(2) 0.0325(6) Uani 1 1 d . . . . .
C7 C 0.1974(2) 0.7879(2) 0.7735(2) 0.0407(7) Uani 1 1 d . . . . .
C14 C 0.0577(2) 0.5445(2) 0.8007(2) 0.0444(7) Uani 1 1 d . . . . .
C1 C 0.2760(3) 0.7901(2) 0.4688(2) 0.0441(7) Uani 1 1 d . . . . .
C18 C 0.2532(2) 0.5352(2) 0.6713(2) 0.0418(7) Uani 1 1 d . . . . .
C8 C 0.2523(3) 0.7451(3) 0.8484(2) 0.0477(8) Uani 1 1 d . . . . .
C19 C 0.3817(2) 0.5815(3) 0.5926(2) 0.0487(7) Uani 1 1 d . . . . .
H19A H 0.395307 0.592504 0.514503 0.073 Uiso 1 1 calc GR . . . .
H19B H 0.431437 0.526742 0.618021 0.073 Uiso 1 1 calc GR . . . .
H19C H 0.402038 0.655413 0.594056 0.073 Uiso 1 1 calc GR . . . .
C6 C 0.3927(3) 0.8196(2) 0.3848(2) 0.0514(8) Uani 1 1 d . . . . .
C2 C 0.1857(3) 0.7422(3) 0.4550(2) 0.0526(8) Uani 1 1 d . . . . .
C12 C 0.1389(3) 0.8842(2) 0.7765(2) 0.0589(10) Uani 1 1 d . . . . .
C5 C 0.4190(3) 0.7918(3) 0.2899(2) 0.0596(9) Uani 1 1 d . . . . .
H5 H 0.498019 0.810476 0.232749 0.072 Uiso 1 1 calc R . . . .
C21 C -0.0342(2) 0.6069(3) 0.8592(3) 0.0579(9) Uani 1 1 d . . . . .
H21A H -0.006180 0.634669 0.903976 0.087 Uiso 1 1 calc GR . . . .
H21B H -0.108656 0.554054 0.910069 0.087 Uiso 1 1 calc GR . . . .
H21C H -0.047213 0.672353 0.801464 0.087 Uiso 1 1 calc GR . . . .
B1 B 0.2070(2) 0.7328(2) 0.6855(2) 0.0334(7) Uani 1 1 d . . . . .
C25 C 0.4874(3) 0.8795(3) 0.3974(3) 0.0654(10) Uani 1 1 d . . . . .
H25 H 0.465825 0.853216 0.481146 0.078 Uiso 1 1 calc R . . . .
C15 C 0.0255(3) 0.4307(3) 0.8265(3) 0.0701(11) Uani 1 1 d . . . . .
H15 H -0.052306 0.394117 0.881164 0.084 Uiso 1 1 calc R . . . .
C28 C 0.0560(3) 0.7245(3) 0.5354(3) 0.0636(10) Uani 1 1 d . . . . .
H28 H 0.052259 0.727444 0.608001 0.076 Uiso 1 1 calc R . . . .
C9 C 0.2516(3) 0.7980(3) 0.9205(3) 0.0670(11) Uani 1 1 d . . . . .
H9 H 0.291543 0.768752 0.968841 0.080 Uiso 1 1 calc R . . . .
C4 C 0.3332(3) 0.7379(3) 0.2774(3) 0.0651(10) Uani 1 1 d D . . . .
C24 C 0.3166(3) 0.6430(3) 0.8516(3) 0.0698(10) Uani 1 1 d . . . . .
H24A H 0.260141 0.574530 0.878012 0.105 Uiso 1 1 calc GR . . . .
H24B H 0.354638 0.630546 0.904224 0.105 Uiso 1 1 calc GR . . . .
H24C H 0.377073 0.657115 0.774802 0.105 Uiso 1 1 calc GR . . . .
C17 C 0.2162(3) 0.4216(3) 0.6996(3) 0.0686(11) Uani 1 1 d . . . . .
H17 H 0.270968 0.378411 0.665490 0.082 Uiso 1 1 calc R . . . .
C3 C 0.2175(3) 0.7172(3) 0.3584(3) 0.0692(11) Uani 1 1 d . . . . .
H3 H 0.157184 0.684512 0.347302 0.083 Uiso 1 1 calc R . . . .
C11 C 0.1385(4) 0.9327(3) 0.8529(3) 0.0857(15) Uani 1 1 d . . . . .
H11 H 0.097710 0.996654 0.855703 0.103 Uiso 1 1 calc R . . . .
C29 C -0.0103(3) 0.6099(4) 0.5656(3) 0.0777(12) Uani 1 1 d . . . . .
H29A H -0.017853 0.608611 0.498093 0.117 Uiso 1 1 calc GR . . . .
H29B H -0.089407 0.598365 0.626840 0.117 Uiso 1 1 calc GR . . . .
H29C H 0.033134 0.548146 0.591634 0.117 Uiso 1 1 calc GR . . . .
C16 C 0.1028(4) 0.3684(3) 0.7754(3) 0.0815(13) Uani 1 1 d . . . . .
C10 C 0.1949(4) 0.8914(4) 0.9238(3) 0.0849(15) Uani 1 1 d . . . . .
C22 C 0.0765(4) 0.9366(3) 0.7008(3) 0.0891(15) Uani 1 1 d . . . . .
H22A H 0.133604 0.991396 0.626391 0.134 Uiso 1 1 calc GR . . . .
H22B H 0.014686 0.976832 0.736452 0.134 Uiso 1 1 calc GR . . . .
H22C H 0.040300 0.875825 0.690064 0.134 Uiso 1 1 calc GR . . . .
C27 C 0.6103(3) 0.8495(4) 0.3435(3) 0.0837(13) Uani 1 1 d . . . . .
H27A H 0.607016 0.765705 0.372692 0.125 Uiso 1 1 calc GR . . . .
H27B H 0.665333 0.883292 0.362956 0.125 Uiso 1 1 calc GR . . . .
H27C H 0.637601 0.880338 0.260234 0.125 Uiso 1 1 calc GR . . . .
C30 C -0.0033(4) 0.8236(4) 0.4842(4) 0.0957(15) Uani 1 1 d . . . . .
H30A H 0.041214 0.897044 0.465157 0.143 Uiso 1 1 calc GR . . . .
H30B H -0.084704 0.816384 0.539871 0.143 Uiso 1 1 calc GR . . . .
H30C H -0.004510 0.820716 0.414706 0.143 Uiso 1 1 calc GR . . . .
C23 C 0.1992(5) 0.9535(4) 0.9979(4) 0.128(2) Uani 1 1 d . . . . .
H23A H 0.190630 0.896902 1.072430 0.191 Uiso 1 1 calc GR . . . .
H23B H 0.134576 0.999718 1.008587 0.191 Uiso 1 1 calc GR . . . .
H23C H 0.275346 1.003866 0.960459 0.191 Uiso 1 1 calc GR . . . .
C26 C 0.4889(5) 1.0089(3) 0.3513(4) 0.118(2) Uani 1 1 d . . . . .
H26A H 0.510202 1.037969 0.268974 0.177 Uiso 1 1 calc GR . . . .
H26B H 0.547306 1.045585 0.365005 0.177 Uiso 1 1 calc GR . . . .
H26C H 0.410226 1.026644 0.390269 0.177 Uiso 1 1 calc GR . . . .
C20 C 0.0651(6) 0.2435(3) 0.8037(4) 0.145(3) Uani 1 1 d . . . . .
H20A H 0.085345 0.194122 0.865728 0.218 Uiso 1 1 calc GR . . . .
H20B H 0.106223 0.225876 0.735831 0.218 Uiso 1 1 calc GR . . . .
H20C H -0.020673 0.229609 0.827759 0.218 Uiso 1 1 calc GR . . . .
P1B P 0.3539(5) 0.6689(2) 0.1716(4) 0.0573(8) Uani 0.5 1 d D U P A 2
C37B C 0.5178(9) 0.7138(7) 0.0877(9) 0.0592(19) Uani 0.5 1 d D U P A 2
C38B C 0.6075(10) 0.6549(11) 0.1181(7) 0.0671(19) Uani 0.5 1 d . U P A 2
H38B H 0.583455 0.587711 0.186527 0.081 Uiso 0.5 1 calc R . P A 2
C39B C 0.7261(9) 0.7516(9) -0.0042(8) 0.0639(17) Uani 0.5 1 d . U P A 1
H39B H 0.791292 0.716517 0.005939 0.077 Uiso 0.5 1 calc R . P A 1
C40B C 0.7414(11) 0.8552(9) -0.0990(8) 0.077(2) Uani 0.5 1 d . U P A 1
H40B H 0.820218 0.886536 -0.154607 0.093 Uiso 0.5 1 calc R . P A 1
C42B C 0.5603(13) 0.8146(10) -0.0101(10) 0.076(2) Uani 0.5 1 d . U P A 2
H42B H 0.505456 0.857294 -0.034531 0.091 Uiso 0.5 1 calc R . P A 2
C41B C 0.6595(10) 0.9096(9) -0.1161(9) 0.087(2) Uani 0.5 1 d . U P A 1
H41B H 0.677844 0.979494 -0.181135 0.104 Uiso 0.5 1 calc R . P A 1
C31B C 0.3463(13) 0.5185(8) 0.2396(10) 0.0497(17) Uani 0.5 1 d . U P A 2
C32B C 0.3665(16) 0.5040(9) 0.1383(11) 0.071(2) Uani 0.5 1 d . U P A 1
H32B H 0.373851 0.546628 0.062811 0.085 Uiso 0.5 1 calc R . P A 1
C33B C 0.3589(14) 0.3892(10) 0.1761(12) 0.082(3) Uani 0.5 1 d . U P A 1
H33B H 0.360276 0.352811 0.126508 0.098 Uiso 0.5 1 calc R . P A 1
C34B C 0.3491(17) 0.3220(14) 0.2839(12) 0.078(3) Uani 0.5 1 d . U P A 1
H34B H 0.345179 0.240744 0.309244 0.094 Uiso 0.5 1 calc R . P A 1
C35B C 0.3452(16) 0.3809(11) 0.3559(11) 0.066(2) Uani 0.5 1 d . U P A 1
H35B H 0.336541 0.338915 0.431949 0.079 Uiso 0.5 1 calc R . P A 1
C36B C 0.3538(12) 0.4967(11) 0.3146(9) 0.0495(18) Uani 0.5 1 d . U P A 1
H36B H 0.352952 0.534096 0.363234 0.059 Uiso 0.5 1 calc R . P A 1
H1 H 0.277(3) 0.883(3) 0.555(3) 0.082(12) Uiso 1 1 d . . . . .
P1A P 0.3663(5) 0.7169(2) 0.1481(4) 0.0573(8) Uani 0.5 1 d D U P A 1
C31A C 0.3637(13) 0.5633(9) 0.2082(10) 0.0497(17) Uani 0.5 1 d . U P A 1
C36A C 0.3290(12) 0.4631(11) 0.3550(9) 0.0495(18) Uani 0.5 1 d . U P A 2
H36A H 0.320886 0.506125 0.400598 0.059 Uiso 0.5 1 calc R . P A 2
C35A C 0.3240(16) 0.3433(11) 0.4007(12) 0.066(2) Uani 0.5 1 d . U P A 2
H35A H 0.312647 0.304257 0.478047 0.079 Uiso 0.5 1 calc R . P A 2
C34A C 0.3355(18) 0.2829(14) 0.3344(11) 0.078(3) Uani 0.5 1 d . U P A 2
H34A H 0.333623 0.201936 0.365980 0.094 Uiso 0.5 1 calc R . P A 2
C33A C 0.3498(14) 0.3357(11) 0.2232(13) 0.082(3) Uani 0.5 1 d . U P A 2
H33A H 0.356428 0.292214 0.178298 0.098 Uiso 0.5 1 calc R . P A 2
C32A C 0.3544(15) 0.4525(9) 0.1786(11) 0.071(2) Uani 0.5 1 d . U P A 2
H32A H 0.363528 0.489282 0.101698 0.085 Uiso 0.5 1 calc R . P A 2
C38A C 0.6065(10) 0.7038(10) 0.0747(7) 0.0671(19) Uani 0.5 1 d . U P A 1
H38A H 0.587577 0.632092 0.137684 0.081 Uiso 0.5 1 calc R . P A 1
C37A C 0.5207(8) 0.7654(8) 0.0559(9) 0.0592(19) Uani 0.5 1 d D U P A 1
C42A C 0.5431(12) 0.8660(9) -0.0391(9) 0.076(2) Uani 0.5 1 d . U P A 1
H42A H 0.480063 0.904197 -0.050943 0.091 Uiso 0.5 1 calc R . P A 1
C41A C 0.6785(12) 0.8540(10) -0.0722(10) 0.087(2) Uani 0.5 1 d . U P A 2
H41A H 0.700866 0.926802 -0.134274 0.104 Uiso 0.5 1 calc R . P A 2
C40A C 0.7685(11) 0.7973(9) -0.0526(8) 0.077(2) Uani 0.5 1 d . U P A 2
H40A H 0.849898 0.824216 -0.102420 0.093 Uiso 0.5 1 calc R . P A 2
C39A C 0.7284(8) 0.6933(8) 0.0503(6) 0.0639(17) Uani 0.5 1 d . U P A 2
H39A H 0.784770 0.650665 0.071993 0.077 Uiso 0.5 1 calc R . P A 2

loop_
_atom_site_aniso_label
_atom_site_aniso_U_11
_atom_site_aniso_U_22
_atom_site_aniso_U_33
_atom_site_aniso_U_23
_atom_site_aniso_U_13
_atom_site_aniso_U_12
N1 0.0579(15) 0.0300(13) 0.0277(12) -0.0140(10) -0.0046(10) 0.0050(11)
C13 0.0305(13) 0.0338(14) 0.0285(13) -0.0158(11) -0.0041(10) -0.0012(11)
C7 0.0486(16) 0.0276(14) 0.0255(13) -0.0107(11) 0.0053(12) -0.0095(12)
C14 0.0403(16) 0.0453(17) 0.0374(15) -0.0207(14) -0.0015(12) -0.0090(13)
C1 0.0604(19) 0.0363(16) 0.0264(14) -0.0151(12) -0.0067(13) 0.0142(13)
C18 0.0444(16) 0.0318(15) 0.0373(15) -0.0163(13) -0.0026(12) 0.0029(12)
C8 0.0444(17) 0.0553(19) 0.0325(15) -0.0217(14) -0.0002(13) -0.0166(14)
C19 0.0399(16) 0.0472(18) 0.0483(17) -0.0225(15) -0.0048(13) 0.0135(13)
C6 0.070(2) 0.0346(16) 0.0311(15) -0.0135(13) -0.0024(14) 0.0028(14)
C2 0.0568(19) 0.071(2) 0.0376(16) -0.0301(16) -0.0205(14) 0.0292(17)
C12 0.088(2) 0.0240(15) 0.0316(15) -0.0119(13) 0.0084(15) -0.0042(15)
C5 0.070(2) 0.061(2) 0.0332(16) -0.0241(16) -0.0012(15) 0.0114(17)
C21 0.0337(16) 0.080(2) 0.0511(18) -0.0380(18) 0.0030(13) -0.0038(15)
B1 0.0293(15) 0.0311(16) 0.0319(15) -0.0149(13) -0.0027(12) 0.0025(12)
C25 0.075(2) 0.0457(19) 0.0414(17) -0.0248(15) 0.0178(16) -0.0238(16)
C15 0.069(2) 0.058(2) 0.0510(19) -0.0260(18) 0.0123(16) -0.0340(17)
C28 0.055(2) 0.106(3) 0.056(2) -0.054(2) -0.0311(16) 0.043(2)
C9 0.069(2) 0.077(3) 0.0398(18) -0.0323(18) 0.0020(15) -0.0330(19)
C4 0.071(2) 0.092(3) 0.0429(18) -0.0420(19) -0.0212(17) 0.028(2)
C24 0.058(2) 0.109(3) 0.069(2) -0.053(2) -0.0361(18) 0.022(2)
C17 0.086(3) 0.0315(17) 0.060(2) -0.0249(16) 0.0043(18) 0.0015(16)
C3 0.067(2) 0.114(3) 0.054(2) -0.056(2) -0.0308(18) 0.039(2)
C11 0.127(4) 0.0299(18) 0.048(2) -0.0233(17) 0.022(2) -0.0173(19)
C29 0.049(2) 0.134(4) 0.076(2) -0.070(3) -0.0264(18) 0.031(2)
C16 0.109(3) 0.0352(19) 0.060(2) -0.0213(17) 0.008(2) -0.0260(19)
C10 0.114(3) 0.068(3) 0.0354(19) -0.030(2) 0.016(2) -0.047(2)
C22 0.141(4) 0.046(2) 0.048(2) -0.0151(17) -0.013(2) 0.050(2)
C27 0.073(3) 0.092(3) 0.065(2) -0.050(2) 0.0127(19) -0.024(2)
C30 0.097(3) 0.145(4) 0.086(3) -0.070(3) -0.058(3) 0.080(3)
C23 0.166(5) 0.107(4) 0.076(3) -0.068(3) 0.016(3) -0.067(3)
C26 0.142(4) 0.043(2) 0.091(3) -0.022(2) 0.025(3) -0.029(2)
C20 0.206(6) 0.046(3) 0.104(4) -0.035(3) 0.021(4) -0.056(3)
P1B 0.0723(12) 0.067(2) 0.0345(15) -0.0306(18) -0.0145(12) 0.010(2)
C37B 0.080(3) 0.063(6) 0.036(5) -0.035(4) -0.010(3) 0.009(4)
C38B 0.067(2) 0.095(8) 0.033(5) -0.037(4) -0.005(3) 0.017(4)
C39B 0.071(3) 0.080(6) 0.045(5) -0.044(4) -0.010(3) 0.017(4)
C40B 0.108(5) 0.072(6) 0.041(5) -0.038(4) -0.006(3) -0.004(4)
C42B 0.119(4) 0.076(7) 0.039(5) -0.036(4) -0.028(3) 0.015(5)
C41B 0.128(5) 0.076(7) 0.056(5) -0.041(4) -0.024(4) 0.001(4)
C31B 0.035(4) 0.074(5) 0.050(5) -0.042(4) -0.010(4) -0.003(5)
C32B 0.072(4) 0.091(7) 0.073(7) -0.061(6) -0.025(6) 0.012(7)
C33B 0.070(4) 0.089(7) 0.119(8) -0.078(7) -0.039(6) 0.021(6)
C34B 0.054(5) 0.084(8) 0.123(9) -0.066(6) -0.039(8) 0.026(6)
C35B 0.048(6) 0.066(6) 0.093(8) -0.035(5) -0.034(7) 0.012(5)
C36B 0.034(5) 0.064(6) 0.054(6) -0.034(4) -0.012(5) 0.003(4)
P1A 0.0723(12) 0.067(2) 0.0345(15) -0.0306(18) -0.0145(12) 0.010(2)
C31A 0.035(4) 0.074(5) 0.050(5) -0.042(4) -0.010(4) -0.003(5)
C36A 0.034(5) 0.064(6) 0.054(6) -0.034(4) -0.012(5) 0.003(4)
C35A 0.048(6) 0.066(6) 0.093(8) -0.035(5) -0.034(7) 0.012(5)
C34A 0.054(5) 0.084(8) 0.123(9) -0.066(6) -0.039(8) 0.026(6)
C33A 0.070(4) 0.089(7) 0.119(8) -0.078(7) -0.039(6) 0.021(6)
C32A 0.072(4) 0.091(7) 0.073(7) -0.061(6) -0.025(6) 0.012(7)
C38A 0.067(2) 0.095(8) 0.033(5) -0.037(4) -0.005(3) 0.017(4)
C37A 0.080(3) 0.063(6) 0.036(5) -0.035(4) -0.010(3) 0.009(4)
C42A 0.119(4) 0.076(7) 0.039(5) -0.036(4) -0.028(3) 0.015(5)
C41A 0.128(5) 0.076(7) 0.056(5) -0.041(4) -0.024(4) 0.001(4)
C40A 0.108(5) 0.072(6) 0.041(5) -0.038(4) -0.006(3) -0.004(4)
C39A 0.071(3) 0.080(6) 0.045(5) -0.044(4) -0.010(3) 0.017(4)

loop_
_atom_type_symbol
_atom_type_description
_atom_type_scat_dispersion_real
_atom_type_scat_dispersion_imag
_atom_type_scat_source
C C 0.0033 0.0016 'International Tables Vol C Tables 4.2.6.8 and 6.1.1.4'
H H 0.0000 0.0000 'International Tables Vol C Tables 4.2.6.8 and 6.1.1.4'
B B 0.0013 0.0007 'International Tables Vol C Tables 4.2.6.8 and 6.1.1.4'
N N 0.0061 0.0033 'International Tables Vol C Tables 4.2.6.8 and 6.1.1.4'
P P 0.1023 0.0942 'International Tables Vol C Tables 4.2.6.8 and 6.1.1.4'

loop_
_geom_angle_atom_site_label_1
_geom_angle_atom_site_label_2
_geom_angle_atom_site_label_3
_geom_angle
C1 N1 H1 112(2)
B1 N1 C1 131.0(2)
B1 N1 H1 116(2)
C14 C13 B1 120.1(2)
C18 C13 C14 117.9(2)
C18 C13 B1 122.1(2)
C8 C7 C12 117.8(3)
C8 C7 B1 120.3(2)
C12 C7 B1 121.8(3)
C13 C14 C21 121.8(2)
C15 C14 C13 120.2(3)
C15 C14 C21 118.0(3)
C6 C1 N1 118.5(3)
C2 C1 N1 120.1(2)
C2 C1 C6 121.4(3)
C13 C18 C19 123.3(2)
C17 C18 C13 119.5(3)
C17 C18 C19 117.1(2)
C7 C8 C24 121.7(2)
C9 C8 C7 120.8(3)
C9 C8 C24 117.5(3)
C18 C19 H19A 109.5
C18 C19 H19B 109.5
C18 C19 H19C 109.5
H19A C19 H19B 109.5
H19A C19 H19C 109.5
H19B C19 H19C 109.5
C1 C6 C25 120.5(2)
C5 C6 C1 118.5(3)
C5 C6 C25 121.0(3)
C1 C2 C28 123.0(3)
C3 C2 C1 117.2(3)
C3 C2 C28 119.6(3)
C7 C12 C22 122.3(3)
C11 C12 C7 119.1(4)
C11 C12 C22 118.6(3)
C6 C5 H5 119.3
C4 C5 C6 121.4(3)
C4 C5 H5 119.3
C14 C21 H21A 109.5
C14 C21 H21B 109.5
C14 C21 H21C 109.5
H21A C21 H21B 109.5
H21A C21 H21C 109.5
H21B C21 H21C 109.5
N1 B1 C13 120.5(2)
N1 B1 C7 115.5(2)
C13 B1 C7 124.0(2)
C6 C25 H25 107.1
C6 C25 C27 113.7(2)
C6 C25 C26 110.8(4)
C27 C25 H25 107.1
C26 C25 H25 107.1
C26 C25 C27 110.7(3)
C14 C15 H15 119.1
C14 C15 C16 121.7(3)
C16 C15 H15 119.1
C2 C28 H28 107.5
C2 C28 C30 109.7(3)
C29 C28 C2 113.4(3)
C29 C28 H28 107.5
C29 C28 C30 110.9(3)
C30 C28 H28 107.5
C8 C9 H9 119.2
C10 C9 C8 121.6(4)
C10 C9 H9 119.2
C5 C4 C3 118.4(3)
C5 C4 P1B 128.0(3)
C5 C4 P1A 120.3(3)
C3 C4 P1B 113.1(3)
C3 C4 P1A 120.6(3)
C8 C24 H24A 109.5
C8 C24 H24B 109.5
C8 C24 H24C 109.5
H24A C24 H24B 109.5
H24A C24 H24C 109.5
H24B C24 H24C 109.5
C18 C17 H17 118.9
C16 C17 C18 122.2(3)
C16 C17 H17 118.9
C2 C3 H3 118.6
C4 C3 C2 122.9(3)
C4 C3 H3 118.6
C12 C11 H11 118.8
C10 C11 C12 122.4(4)
C10 C11 H11 118.8
C28 C29 H29A 109.5
C28 C29 H29B 109.5
C28 C29 H29C 109.5
H29A C29 H29B 109.5
H29A C29 H29C 109.5
H29B C29 H29C 109.5
C15 C16 C17 118.3(3)
C15 C16 C20 120.9(4)
C17 C16 C20 120.7(4)
C9 C10 C11 118.3(3)
C9 C10 C23 121.8(5)
C11 C10 C23 119.8(5)
C12 C22 H22A 109.5
C12 C22 H22B 109.5
C12 C22 H22C 109.5
H22A C22 H22B 109.5
H22A C22 H22C 109.5
H22B C22 H22C 109.5
C25 C27 H27A 109.5
C25 C27 H27B 109.5
C25 C27 H27C 109.5
H27A C27 H27B 109.5
H27A C27 H27C 109.5
H27B C27 H27C 109.5
C28 C30 H30A 109.5
C28 C30 H30B 109.5
C28 C30 H30C 109.5
H30A C30 H30B 109.5
H30A C30 H30C 109.5
H30B C30 H30C 109.5
C10 C23 H23A 109.5
C10 C23 H23B 109.5
C10 C23 H23C 109.5
H23A C23 H23B 109.5
H23A C23 H23C 109.5
H23B C23 H23C 109.5
C25 C26 H26A 109.5
C25 C26 H26B 109.5
C25 C26 H26C 109.5
H26A C26 H26B 109.5
H26A C26 H26C 109.5
H26B C26 H26C 109.5
C16 C20 H20A 109.5
C16 C20 H20B 109.5
C16 C20 H20C 109.5
H20A C20 H20B 109.5
H20A C20 H20C 109.5
H20B C20 H20C 109.5
C37B P1B C4 97.6(5)
C31B P1B C4 109.4(5)
C31B P1B C37B 101.0(6)
C38B C37B P1B 125.6(7)
C42B C37B P1B 119.2(9)
C42B C37B C38B 115.2(9)
C37B C38B H38B 118.9
C39A C38B C37B 122.3(8)
C39A C38B H38B 118.9
C40B C39B H39B 122.2
C40B C39B C38A 115.6(9)
C38A C39B H39B 122.2
C39B C40B H40B 117.0
C41B C40B C39B 125.9(11)
C41B C40B H40B 117.0
C37B C42B H42B 119.1
C41A C42B C37B 121.8(11)
C41A C42B H42B 119.1
C40B C41B H41B 120.4
C40B C41B C42A 119.2(10)
C42A C41B H41B 120.4
C36A C31B P1B 123.2(10)
C32A C31B P1B 118.4(9)
C32A C31B C36A 118.4(10)
C33B C32B H32B 119.2
C33B C32B C31A 121.5(11)
C31A C32B H32B 119.2
C32B C33B H33B 118.7
C32B C33B C34B 122.5(13)
C34B C33B H33B 118.7
C33B C34B H34B 121.8
C33B C34B C35B 116.5(13)
C35B C34B H34B 121.8
C34B C35B H35B 120.4
C36B C35B C34B 119.2(12)
C36B C35B H35B 120.4
C35B C36B H36B 117.8
C35B C36B C31A 124.4(12)
C31A C36B H36B 117.8
C4 P1A C31A 96.2(5)
C4 P1A C37A 109.3(5)
C37A P1A C31A 101.4(6)
C32B C31A P1A 116.3(9)
C36B C31A C32B 115.8(10)
C36B C31A P1A 127.9(10)
C31B C36A H36A 120.7
C35A C36A C31B 118.7(11)
C35A C36A H36A 120.7
C36A C35A H35A 120.0
C34A C35A C36A 119.9(12)
C34A C35A H35A 120.0
C35A C34A H34A 119.1
C35A C34A C33A 121.8(13)
C33A C34A H34A 119.1
C34A C33A H33A 120.8
C32A C33A C34A 118.4(12)
C32A C33A H33A 120.8
C31B C32A C33A 122.8(11)
C31B C32A H32A 118.6
C33A C32A H32A 118.6
C39B C38A H38A 121.4
C37A C38A C39B 117.1(9)
C37A C38A H38A 121.4
C38A C37A P1A 122.3(8)
C38A C37A C42A 123.5(9)
C42A C37A P1A 114.0(8)
C41B C42A C37A 118.4(10)
C41B C42A H42A 120.8
C37A C42A H42A 120.8
C42B C41A H41A 117.2
C42B C41A C40A 125.7(11)
C40A C41A H41A 117.2
C41A C40A H40A 122.9
C41A C40A C39A 114.2(11)
C39A C40A H40A 122.9
C38B C39A C40A 120.5(9)
C38B C39A H39A 119.7
C40A C39A H39A 119.7

loop_
_geom_bond_atom_site_label_1
_geom_bond_atom_site_label_2
_geom_bond_distance
N1 C1 1.430(3)
N1 B1 1.402(4)
N1 H1 0.91(4)
C13 C14 1.410(4)
C13 C18 1.408(3)
C13 B1 1.572(4)
C7 C8 1.402(4)
C7 C12 1.410(4)
C7 B1 1.576(4)
C14 C21 1.510(4)
C14 C15 1.372(4)
C1 C6 1.401(4)
C1 C2 1.393(4)
C18 C19 1.507(4)
C18 C17 1.376(4)
C8 C9 1.386(4)
C8 C24 1.500(5)
C19 H19A 0.9800
C19 H19B 0.9800
C19 H19C 0.9800
C6 C5 1.394(4)
C6 C25 1.508(5)
C2 C28 1.515(4)
C2 C3 1.388(4)
C12 C11 1.401(5)
C12 C22 1.499(5)
C5 H5 0.9500
C5 C4 1.373(5)
C21 H21A 0.9800
C21 H21B 0.9800
C21 H21C 0.9800
C25 H25 1.0000
C25 C27 1.521(5)
C25 C26 1.518(5)
C15 H15 0.9500
C15 C16 1.373(5)
C28 H28 1.0000
C28 C29 1.509(5)
C28 C30 1.529(5)
C9 H9 0.9500
C9 C10 1.368(6)
C4 C3 1.384(5)
C4 P1B 1.895(5)
C4 P1A 1.788(5)
C24 H24A 0.9800
C24 H24B 0.9800
C24 H24C 0.9800
C17 H17 0.9500
C17 C16 1.373(5)
C3 H3 0.9500
C11 H11 0.9500
C11 C10 1.369(6)
C29 H29A 0.9800
C29 H29B 0.9800
C29 H29C 0.9800
C16 C20 1.513(5)
C10 C23 1.516(5)
C22 H22A 0.9800
C22 H22B 0.9800
C22 H22C 0.9800
C27 H27A 0.9800
C27 H27B 0.9800
C27 H27C 0.9800
C30 H30A 0.9800
C30 H30B 0.9800
C30 H30C 0.9800
C23 H23A 0.9800
C23 H23B 0.9800
C23 H23C 0.9800
C26 H26A 0.9800
C26 H26B 0.9800
C26 H26C 0.9800
C20 H20A 0.9800
C20 H20B 0.9800
C20 H20C 0.9800
P1B C37B 1.873(9)
P1B C31B 1.768(10)
C37B C38B 1.442(13)
C37B C42B 1.388(12)
C38B H38B 0.9500
C38B C39A 1.397(13)
C39B H39B 0.9500
C39B C40B 1.422(14)
C39B C38A 1.425(14)
C40B H40B 0.9500
C40B C41B 1.269(15)
C42B H42B 0.9500
C42B C41A 1.363(17)
C41B H41B 0.9500
C41B C42A 1.382(16)
C31B C36A 1.413(13)
C31B C32A 1.365(17)
C32B H32B 0.9500
C32B C33B 1.340(14)
C32B C31A 1.412(17)
C33B H33B 0.9500
C33B C34B 1.375(15)
C34B H34B 0.9500
C34B C35B 1.43(2)
C35B H35B 0.9500
C35B C36B 1.349(15)
C36B H36B 0.9500
C36B C31A 1.356(13)
P1A C31A 1.804(10)
P1A C37A 1.794(9)
C36A H36A 0.9500
C36A C35A 1.401(15)
C35A H35A 0.9500
C35A C34A 1.36(2)
C34A H34A 0.9500
C34A C33A 1.370(16)
C33A H33A 0.9500
C33A C32A 1.366(15)
C32A H32A 0.9500
C38A H38A 0.9500
C38A C37A 1.360(13)
C37A C42A 1.384(12)
C42A H42A 0.9500
C41A H41A 0.9500
C41A C40A 1.380(16)
C40A H40A 0.9500
C40A C39A 1.446(12)
C39A H39A 0.9500
